data_7025933
loop_
_publ_author_name
'Phelan, W. Adam'
'Nguyen, Giang V.'
'Karki, Amar B.'
'Young, David P.'
'Chan, Julia Y.'

_publ_section_title
;
 Synthesis, structure, magnetic and transport properties of LnFeSb3 (Ln =
 Pr, Nd, Sm, Gd, and Tb)--tuning of anisotropic long-range magnetic order
 as a function of Ln.
;
_journal_issue 28
_journal_name_full 'Dalton transactions (Cambridge, England : 2003)'
_journal_page_first 6403
_journal_page_last 6409
_journal_paper_doi 10.1039/c0dt00058b
_journal_volume 39
_journal_year 2010
_chemical_formula_moiety 'Tb Fe Sb3'
_chemical_formula_sum 'Fe Sb3 Tb'
_chemical_formula_weight 580.02
_chemical_name_systematic
;
?
;
_space_group_IT_number 57
_symmetry_cell_setting orthorhombic
_symmetry_space_group_name_Hall '-P 2c 2b'
_symmetry_space_group_name_H-M 'P b c m'
_atom_sites_solution_primary direct
_atom_sites_solution_secondary difmap
_audit_creation_method SHELXL-97
_cell_angle_alpha 90
_cell_angle_beta 90
_cell_angle_gamma 90
_cell_formula_units_Z 8
_cell_length_a 12.3920(2)
_cell_length_b 6.1220(4)
_cell_length_c 12.0230(4)
_cell_measurement_reflns_used 1528
_cell_measurement_temperature 298(5)
_cell_measurement_theta_max 30.034
_cell_measurement_theta_min 0.998
_cell_volume 912.11(7)
_computing_structure_refinement 'SHELXL-97 (Sheldrick, 1997)'
_computing_structure_solution 'SHELXS-97 (Sheldrick, 1990)'
_diffrn_ambient_temperature 298(5)
_diffrn_measured_fraction_theta_full 0.996
_diffrn_measured_fraction_theta_max 0.996
_diffrn_measurement_device_type 'Nonius KappaCCD'
_diffrn_measurement_method '\w and \scans'
_diffrn_radiation_monochromator graphite
_diffrn_radiation_source 'fine-focus sealed tube'
_diffrn_radiation_type MoK\a
_diffrn_radiation_wavelength 0.71073
_diffrn_reflns_av_R_equivalents 0.0370
_diffrn_reflns_av_sigmaI/netI 0.0417
_diffrn_reflns_limit_h_max 17
_diffrn_reflns_limit_h_min -17
_diffrn_reflns_limit_k_max 8
_diffrn_reflns_limit_k_min -8
_diffrn_reflns_limit_l_max 16
_diffrn_reflns_limit_l_min -16
_diffrn_reflns_number 2496
_diffrn_reflns_theta_full 30.04
_diffrn_reflns_theta_max 30.04
_diffrn_reflns_theta_min 1.64
_exptl_absorpt_coefficient_mu 35.741
_exptl_absorpt_correction_T_max 0.2681
_exptl_absorpt_correction_T_min 0.1244
_exptl_absorpt_correction_type sphere
_exptl_absorpt_process_details 'HKL Scalepack (Otwinowski & Minor 1997)'
_exptl_crystal_colour black
_exptl_crystal_density_diffrn 8.448
_exptl_crystal_density_method 'not measured'
_exptl_crystal_description plate
_exptl_crystal_F_000 1952
_exptl_crystal_size_max 0.10
_exptl_crystal_size_mid 0.05
_exptl_crystal_size_min 0.05
_refine_diff_density_max 4.899
_refine_diff_density_min -8.530
_refine_diff_density_rms 1.509
_refine_ls_extinction_coef 0.0035(3)
_refine_ls_extinction_expression Fc^*^=kFc[1+0.001xFc^2^\l^3^/sin(2\q)]^-1/4^
_refine_ls_extinction_method SHELXL
_refine_ls_goodness_of_fit_ref 1.129
_refine_ls_matrix_type full
_refine_ls_number_parameters 53
_refine_ls_number_reflns 1400
_refine_ls_number_restraints 0
_refine_ls_restrained_S_all 1.129
_refine_ls_R_factor_all 0.0612
_refine_ls_R_factor_gt 0.0582
_refine_ls_shift/su_max 0.000
_refine_ls_shift/su_mean 0.000
_refine_ls_structure_factor_coef Fsqd
_refine_ls_weighting_details 'calc w=1/[\s^2^(Fo^2^)+(0.1069P)^2^+23.9559P] where P=(Fo^2^+2Fc^2^)/3'
_refine_ls_weighting_scheme calc
_refine_ls_wR_factor_gt 0.1585
_refine_ls_wR_factor_ref 0.1630
_reflns_number_gt 1297
_reflns_number_total 1400
_reflns_threshold_expression I>2\s(I)
_cod_data_source_file c0dt00058b.txt
_cod_data_source_block TbFeSb3
_cod_depositor_comments
;
The following automatic conversions were performed:

'_symmetry_cell_setting' value 'Orthorhombic' changed to
'orthorhombic' according to
/home/saulius/struct/CIF-dictionaries/cif_core.dic dictionary named
'cif_core.dic' version 2.4.2 from 2011-04-26.

Automatic conversion script
Id: cif_fix_values 1891 2012-01-12 08:04:46Z andrius 
;
_cod_original_sg_symbol_H-M 'P b c m '
_cod_database_code 7025933

loop_
_symmetry_equiv_pos_as_xyz
'x, y, z'
'-x, -y, z+1/2'
'x, -y+1/2, -z'
'-x, y+1/2, -z+1/2'
'-x, -y, -z'
'x, y, -z-1/2'
'-x, y-1/2, z'
'x, -y-1/2, z-1/2'

loop_
_atom_site_label
_atom_site_type_symbol
_atom_site_fract_x
_atom_site_fract_y
_atom_site_fract_z
_atom_site_U_iso_or_equiv
_atom_site_adp_type
_atom_site_occupancy
_atom_site_symmetry_multiplicity
_atom_site_calc_flag
_atom_site_refinement_flags
Tb1 Tb 0.69903(7) 0.2500 0.0000 0.0081(3) Uani 1 2 d S
Tb2 Tb 0.30763(7) 0.27854(14) 0.7500 0.0083(3) Uani 1 2 d S
Fe1 Fe 0.10468(14) 0.0375(3) 0.86064(14) 0.0113(4) Uani 1 1 d .
Sb1 Sb 0.97121(9) 0.2500 0.0000 0.0095(3) Uani 1 2 d S
Sb2 Sb 0.77482(10) 0.26277(17) 0.7500 0.0087(3) Uani 1 2 d S
Sb3 Sb 0.50330(6) 0.51265(13) 0.87632(6) 0.0086(3) Uani 1 1 d .
Sb4 Sb 0.22806(10) 0.2500 0.0000 0.0088(3) Uani 1 2 d S
Sb5 Sb 0.93865(8) 0.89501(18) 0.7500 0.0094(3) Uani 1 2 d S

loop_
_atom_site_aniso_label
_atom_site_aniso_U_11
_atom_site_aniso_U_22
_atom_site_aniso_U_33
_atom_site_aniso_U_23
_atom_site_aniso_U_13
_atom_site_aniso_U_12
Tb1 0.0047(5) 0.0098(4) 0.0099(5) -0.0003(2) 0.000 0.000
Tb2 0.0040(4) 0.0109(4) 0.0099(4) 0.000 0.000 0.0001(2)
Fe1 0.0085(8) 0.0122(8) 0.0131(8) -0.0010(6) -0.0004(6) -0.0011(6)
Sb1 0.0064(6) 0.0102(5) 0.0118(5) 0.0005(3) 0.000 0.000
Sb2 0.0071(6) 0.0096(5) 0.0093(6) 0.000 0.000 -0.0010(3)
Sb3 0.0055(5) 0.0106(4) 0.0097(5) -0.0003(2) 0.0000(2) 0.0001(2)
Sb4 0.0077(6) 0.0096(5) 0.0090(6) -0.0008(3) 0.000 0.000
Sb5 0.0041(5) 0.0104(5) 0.0136(5) 0.000 0.000 -0.0012(3)

loop_
_atom_type_symbol
_atom_type_description
_atom_type_scat_dispersion_real
_atom_type_scat_dispersion_imag
_atom_type_scat_source
Tb Tb -0.1723 4.1537 'International Tables Vol C Tables 4.2.6.8 and 6.1.1.4'
Fe Fe 0.3463 0.8444 'International Tables Vol C Tables 4.2.6.8 and 6.1.1.4'
Sb Sb -0.5866 1.5461 'International Tables Vol C Tables 4.2.6.8 and 6.1.1.4'

loop_
_geom_angle_atom_site_label_1
_geom_angle_atom_site_label_2
_geom_angle_atom_site_label_3
_geom_angle
_geom_angle_site_symmetry_1
_geom_angle_site_symmetry_3
Sb2 Tb1 Sb2 145.31(5) 3_556 1_554
Sb2 Tb1 Sb4 86.53(2) 3_556 5_665
Sb2 Tb1 Sb4 83.79(2) 1_554 5_665
Sb2 Tb1 Sb4 83.79(2) 3_556 5_655
Sb2 Tb1 Sb4 86.53(2) 1_554 5_655
Sb4 Tb1 Sb4 147.11(6) 5_665 5_655
Sb2 Tb1 Sb3 130.85(3) 3_556 7_654
Sb2 Tb1 Sb3 78.75(3) 1_554 7_654
Sb4 Tb1 Sb3 130.23(3) 5_665 7_654
Sb4 Tb1 Sb3 77.88(2) 5_655 7_654
Sb2 Tb1 Sb3 78.75(3) 3_556 5_666
Sb2 Tb1 Sb3 130.85(3) 1_554 5_666
Sb4 Tb1 Sb3 77.88(2) 5_665 5_666
Sb4 Tb1 Sb3 130.23(3) 5_655 5_666
Sb3 Tb1 Sb3 79.33(3) 7_654 5_666
Sb2 Tb1 Sb3 131.89(3) 3_556 1_554
Sb2 Tb1 Sb3 76.99(3) 1_554 1_554
Sb4 Tb1 Sb3 74.82(3) 5_665 1_554
Sb4 Tb1 Sb3 133.00(3) 5_655 1_554
Sb3 Tb1 Sb3 55.975(14) 7_654 1_554
Sb3 Tb1 Sb3 54.33(2) 5_666 1_554
Sb2 Tb1 Sb3 76.99(3) 3_556 3_556
Sb2 Tb1 Sb3 131.89(3) 1_554 3_556
Sb4 Tb1 Sb3 133.00(3) 5_665 3_556
Sb4 Tb1 Sb3 74.82(3) 5_655 3_556
Sb3 Tb1 Sb3 54.33(2) 7_654 3_556
Sb3 Tb1 Sb3 55.975(14) 5_666 3_556
Sb3 Tb1 Sb3 84.16(3) 1_554 3_556
Sb2 Tb1 Sb1 72.65(3) 3_556 .
Sb2 Tb1 Sb1 72.65(3) 1_554 .
Sb4 Tb1 Sb1 73.55(3) 5_665 .
Sb4 Tb1 Sb1 73.55(3) 5_655 .
Sb3 Tb1 Sb1 140.333(17) 7_654 .
Sb3 Tb1 Sb1 140.333(17) 5_666 .
Sb3 Tb1 Sb1 137.920(16) 1_554 .
Sb3 Tb1 Sb1 137.920(16) 3_556 .
Sb2 Tb1 Fe1 105.47(4) 3_556 7_664
Sb2 Tb1 Fe1 46.48(4) 1_554 7_664
Sb4 Tb1 Fe1 46.27(3) 5_665 7_664
Sb4 Tb1 Fe1 106.90(4) 5_655 7_664
Sb3 Tb1 Fe1 123.40(3) 7_654 7_664
Sb3 Tb1 Fe1 122.59(3) 5_666 7_664
Sb3 Tb1 Fe1 92.95(3) 1_554 7_664
Sb3 Tb1 Fe1 177.05(4) 3_556 7_664
Sb1 Tb1 Fe1 44.97(3) . 7_664
Sb2 Tb1 Fe1 46.48(4) 3_556 5_656
Sb2 Tb1 Fe1 105.47(4) 1_554 5_656
Sb4 Tb1 Fe1 106.90(4) 5_665 5_656
Sb4 Tb1 Fe1 46.27(3) 5_655 5_656
Sb3 Tb1 Fe1 122.59(3) 7_654 5_656
Sb3 Tb1 Fe1 123.40(3) 5_666 5_656
Sb3 Tb1 Fe1 177.05(4) 1_554 5_656
Sb3 Tb1 Fe1 92.95(3) 3_556 5_656
Sb1 Tb1 Fe1 44.97(3) . 5_656
Fe1 Tb1 Fe1 89.95(6) 7_664 5_656
Sb5 Tb2 Sb2 57.83(3) 7_655 7_665
Sb5 Tb2 Sb4 73.11(3) 7_655 6_556
Sb2 Tb2 Sb4 87.18(2) 7_665 6_556
Sb5 Tb2 Sb4 73.11(3) 7_655 1_556
Sb2 Tb2 Sb4 87.18(2) 7_665 1_556
Sb4 Tb2 Sb4 143.15(5) 6_556 1_556
Sb5 Tb2 Sb3 129.49(3) 7_655 6_557
Sb2 Tb2 Sb3 79.83(3) 7_665 6_557
Sb4 Tb2 Sb3 79.06(2) 6_556 6_557
Sb4 Tb2 Sb3 135.30(3) 1_556 6_557
Sb5 Tb2 Sb3 129.49(3) 7_655 .
Sb2 Tb2 Sb3 79.83(3) 7_665 .
Sb4 Tb2 Sb3 135.30(3) 6_556 .
Sb4 Tb2 Sb3 79.06(2) 1_556 .
Sb3 Tb2 Sb3 56.67(3) 6_557 .
Sb5 Tb2 Fe1 48.74(4) 7_655 .
Sb2 Tb2 Fe1 100.34(5) 7_665 .
Sb4 Tb2 Fe1 97.13(4) 6_556 .
Sb4 Tb2 Fe1 48.44(4) 1_556 .
Sb3 Tb2 Fe1 176.18(3) 6_557 .
Sb3 Tb2 Fe1 127.14(3) . .
Sb5 Tb2 Fe1 48.74(4) 7_655 6_557
Sb2 Tb2 Fe1 100.34(5) 7_665 6_557
Sb4 Tb2 Fe1 48.44(4) 6_556 6_557
Sb4 Tb2 Fe1 97.13(4) 1_556 6_557
Sb3 Tb2 Fe1 127.14(3) 6_557 6_557
Sb3 Tb2 Fe1 176.18(3) . 6_557
Fe1 Tb2 Fe1 49.05(6) . 6_557
Sb5 Tb2 Sb3 145.13(2) 7_655 7_655
Sb2 Tb2 Sb3 135.43(3) 7_665 7_655
Sb4 Tb2 Sb3 130.07(3) 6_556 7_655
Sb4 Tb2 Sb3 75.64(3) 1_556 7_655
Sb3 Tb2 Sb3 84.22(2) 6_557 7_655
Sb3 Tb2 Sb3 56.856(13) . 7_655
Fe1 Tb2 Sb3 98.16(4) . 7_655
Fe1 Tb2 Sb3 122.14(4) 6_557 7_655
Sb5 Tb2 Sb3 145.13(2) 7_655 4_646
Sb2 Tb2 Sb3 135.43(3) 7_665 4_646
Sb4 Tb2 Sb3 75.64(3) 6_556 4_646
Sb4 Tb2 Sb3 130.07(3) 1_556 4_646
Sb3 Tb2 Sb3 56.856(14) 6_557 4_646
Sb3 Tb2 Sb3 84.22(2) . 4_646
Fe1 Tb2 Sb3 122.14(4) . 4_646
Fe1 Tb2 Sb3 98.16(4) 6_557 4_646
Sb3 Tb2 Sb3 56.06(3) 7_655 4_646
Sb5 Tb2 Sb2 85.22(4) 7_655 7_655
Sb2 Tb2 Sb2 143.05(5) 7_665 7_655
Sb4 Tb2 Sb2 81.471(19) 6_556 7_655
Sb4 Tb2 Sb2 81.471(19) 1_556 7_655
Sb3 Tb2 Sb2 131.25(3) 6_557 7_655
Sb3 Tb2 Sb2 131.25(3) . 7_655
Fe1 Tb2 Sb2 47.19(4) . 7_655
Fe1 Tb2 Sb2 47.19(4) 6_557 7_655
Sb3 Tb2 Sb2 75.17(3) 7_655 7_655
Sb3 Tb2 Sb2 75.17(3) 4_646 7_655
Sb5 Fe1 Sb1 79.44(6) 1_445 5_656
Sb5 Fe1 Sb2 88.61(6) 1_445 7_655
Sb1 Fe1 Sb2 95.66(7) 5_656 7_655
Sb5 Fe1 Sb4 163.18(8) 1_445 1_556
Sb1 Fe1 Sb4 97.76(6) 5_656 1_556
Sb2 Fe1 Sb4 108.20(7) 7_655 1_556
Sb5 Fe1 Sb5 81.85(5) 1_445 7_655
Sb1 Fe1 Sb5 144.86(8) 5_656 7_655
Sb2 Fe1 Sb5 113.38(7) 7_655 7_655
Sb4 Fe1 Sb5 91.70(6) 1_556 7_655
Sb5 Fe1 Fe1 59.24(4) 1_445 6_557
Sb1 Fe1 Fe1 130.01(4) 5_656 6_557
Sb2 Fe1 Fe1 59.40(4) 7_655 6_557
Sb4 Fe1 Fe1 129.85(4) 1_556 6_557
Sb5 Fe1 Fe1 59.45(4) 7_655 6_557
Sb5 Fe1 Sb1 89.68(6) 1_445 1_456
Sb1 Fe1 Sb1 72.79(5) 5_656 1_456
Sb2 Fe1 Sb1 168.45(8) 7_655 1_456
Sb4 Fe1 Sb1 73.73(5) 1_556 1_456
Sb5 Fe1 Sb1 77.65(5) 7_655 1_456
Fe1 Fe1 Sb1 128.53(4) 6_557 1_456
Sb5 Fe1 Tb2 124.26(6) 1_445 .
Sb1 Fe1 Tb2 149.43(7) 5_656 .
Sb2 Fe1 Tb2 68.69(5) 7_655 .
Sb4 Fe1 Tb2 65.05(4) 1_556 .
Sb5 Fe1 Tb2 64.22(5) 7_655 .
Fe1 Fe1 Tb2 65.48(3) 6_557 .
Sb1 Fe1 Tb2 121.23(6) 1_456 .
Sb5 Fe1 Tb1 129.58(7) 1_445 5_656
Sb1 Fe1 Tb1 66.18(5) 5_656 5_656
Sb2 Fe1 Tb1 60.94(4) 7_655 5_656
Sb4 Fe1 Tb1 61.88(4) 1_556 5_656
Sb5 Fe1 Tb1 145.19(7) 7_655 5_656
Fe1 Fe1 Tb1 119.16(3) 6_557 5_656
Sb1 Fe1 Tb1 112.27(6) 1_456 5_656
Tb2 Fe1 Tb1 83.27(4) . 5_656
Fe1 Sb1 Fe1 137.69(9) 7_664 5_656
Fe1 Sb1 Fe1 107.20(5) 7_664 3_656
Fe1 Sb1 Fe1 98.51(6) 5_656 3_656
Fe1 Sb1 Fe1 98.51(6) 7_664 1_654
Fe1 Sb1 Fe1 107.20(5) 5_656 1_654
Fe1 Sb1 Fe1 104.11(8) 3_656 1_654
Fe1 Sb1 Sb1 54.83(4) 7_664 5_765
Fe1 Sb1 Sb1 137.72(4) 5_656 5_765
Fe1 Sb1 Sb1 52.37(4) 3_656 5_765
Fe1 Sb1 Sb1 109.35(6) 1_654 5_765
Fe1 Sb1 Sb1 137.72(4) 7_664 5_755
Fe1 Sb1 Sb1 54.83(4) 5_656 5_755
Fe1 Sb1 Sb1 109.35(6) 3_656 5_755
Fe1 Sb1 Sb1 52.37(4) 1_654 5_755
Sb1 Sb1 Sb1 153.75(8) 5_765 5_755
Fe1 Sb1 Sb4 111.15(4) 7_664 1_655
Fe1 Sb1 Sb4 111.15(4) 5_656 1_655
Fe1 Sb1 Sb4 52.05(4) 3_656 1_655
Fe1 Sb1 Sb4 52.05(4) 1_654 1_655
Sb1 Sb1 Sb4 76.88(4) 5_765 1_655
Sb1 Sb1 Sb4 76.88(4) 5_755 1_655
Fe1 Sb1 Tb1 68.85(4) 7_664 .
Fe1 Sb1 Tb1 68.85(4) 5_656 .
Fe1 Sb1 Tb1 127.95(4) 3_656 .
Fe1 Sb1 Tb1 127.95(4) 1_654 .
Sb1 Sb1 Tb1 103.12(4) 5_765 .
Sb1 Sb1 Tb1 103.12(4) 5_755 .
Sb4 Sb1 Tb1 180.0 1_655 .
Fe1 Sb2 Fe1 61.20(8) 7_665 4_656
Fe1 Sb2 Sb5 95.47(5) 7_665 1_545
Fe1 Sb2 Sb5 95.47(5) 4_656 1_545
Fe1 Sb2 Tb2 142.63(5) 7_665 7_655
Fe1 Sb2 Tb2 142.63(5) 4_656 7_655
Sb5 Sb2 Tb2 61.06(3) 1_545 7_655
Fe1 Sb2 Tb1 132.23(5) 7_665 6_556
Fe1 Sb2 Tb1 72.58(4) 4_656 6_556
Sb5 Sb2 Tb1 100.44(2) 1_545 6_556
Tb2 Sb2 Tb1 83.07(2) 7_655 6_556
Fe1 Sb2 Tb1 72.58(4) 7_665 1_556
Fe1 Sb2 Tb1 132.23(5) 4_656 1_556
Sb5 Sb2 Tb1 100.44(2) 1_545 1_556
Tb2 Sb2 Tb1 83.07(2) 7_655 1_556
Tb1 Sb2 Tb1 145.18(5) 6_556 1_556
Fe1 Sb2 Tb2 64.12(5) 7_665 7_665
Fe1 Sb2 Tb2 64.12(5) 4_656 7_665
Sb5 Sb2 Tb2 155.89(5) 1_545 7_665
Tb2 Sb2 Tb2 143.05(5) 7_655 7_665
Tb1 Sb2 Tb2 86.09(2) 6_556 7_665
Tb1 Sb2 Tb2 86.09(2) 1_556 7_665
Sb3 Sb3 Sb3 176.63(3) 5_667 6_557
Sb3 Sb3 Sb3 92.94(3) 5_667 7_665
Sb3 Sb3 Sb3 90.0 6_557 7_665
Sb3 Sb3 Sb3 86.98(3) 5_667 7_655
Sb3 Sb3 Sb3 90.0 6_557 7_655
Sb3 Sb3 Sb3 176.94(5) 7_665 7_655
Sb3 Sb3 Tb2 115.45(4) 5_667 .
Sb3 Sb3 Tb2 61.665(14) 6_557 .
Sb3 Sb3 Tb2 115.31(3) 7_665 .
Sb3 Sb3 Tb2 62.10(3) 7_655 .
Sb3 Sb3 Tb2 121.01(4) 5_667 7_665
Sb3 Sb3 Tb2 61.971(14) 6_557 7_665
Sb3 Sb3 Tb2 61.04(2) 7_665 7_665
Sb3 Sb3 Tb2 121.52(3) 7_655 7_665
Tb2 Sb3 Tb2 123.49(2) . 7_665
Sb3 Sb3 Tb1 63.02(2) 5_667 5_666
Sb3 Sb3 Tb1 117.164(13) 6_557 5_666
Sb3 Sb3 Tb1 62.19(2) 7_665 5_666
Sb3 Sb3 Tb1 115.18(3) 7_655 5_666
Tb2 Sb3 Tb1 80.40(2) . 5_666
Tb2 Sb3 Tb1 123.22(3) 7_665 5_666
Sb3 Sb3 Tb1 62.65(3) 5_667 1_556
Sb3 Sb3 Tb1 117.066(13) 6_557 1_556
Sb3 Sb3 Tb1 120.77(3) 7_665 1_556
Sb3 Sb3 Tb1 61.83(2) 7_655 1_556
Tb2 Sb3 Tb1 123.92(3) . 1_556
Tb2 Sb3 Tb1 85.62(2) 7_665 1_556
Tb1 Sb3 Tb1 125.67(2) 5_666 1_556
Fe1 Sb4 Fe1 108.43(9) 3_556 1_554
Fe1 Sb4 Tb2 66.51(4) 3_556 3_556
Fe1 Sb4 Tb2 139.69(5) 1_554 3_556
Fe1 Sb4 Tb2 139.69(5) 3_556 1_554
Fe1 Sb4 Tb2 66.51(4) 1_554 1_554
Tb2 Sb4 Tb2 143.73(6) 3_556 1_554
Fe1 Sb4 Sb1 54.22(4) 3_556 1_455
Fe1 Sb4 Sb1 54.22(4) 1_554 1_455
Tb2 Sb4 Sb1 108.13(3) 3_556 1_455
Tb2 Sb4 Sb1 108.13(3) 1_554 1_455
Fe1 Sb4 Tb1 71.85(4) 3_556 5_665
Fe1 Sb4 Tb1 129.99(5) 1_554 5_665
Tb2 Sb4 Tb1 87.98(2) 3_556 5_665
Tb2 Sb4 Tb1 81.89(2) 1_554 5_665
Sb1 Sb4 Tb1 106.45(3) 1_455 5_665
Fe1 Sb4 Tb1 129.99(5) 3_556 5_655
Fe1 Sb4 Tb1 71.85(4) 1_554 5_655
Tb2 Sb4 Tb1 81.89(2) 3_556 5_655
Tb2 Sb4 Tb1 87.98(2) 1_554 5_655
Sb1 Sb4 Tb1 106.44(3) 1_455 5_655
Tb1 Sb4 Tb1 147.11(6) 5_665 5_655
Fe1 Sb5 Fe1 61.53(8) 1_665 6_667
Fe1 Sb5 Fe1 134.67(7) 1_665 4_656
Fe1 Sb5 Fe1 100.54(7) 6_667 4_656
Fe1 Sb5 Fe1 100.54(7) 1_665 7_665
Fe1 Sb5 Fe1 134.67(7) 6_667 7_665
Fe1 Sb5 Fe1 61.11(8) 4_656 7_665
Fe1 Sb5 Sb2 106.30(5) 1_665 1_565
Fe1 Sb5 Sb2 106.30(6) 6_667 1_565
Fe1 Sb5 Sb2 118.92(5) 4_656 1_565
Fe1 Sb5 Sb2 118.92(5) 7_665 1_565
Fe1 Sb5 Tb2 147.85(4) 1_665 7_665
Fe1 Sb5 Tb2 147.85(4) 6_667 7_665
Fe1 Sb5 Tb2 67.04(5) 4_656 7_665
Fe1 Sb5 Tb2 67.04(5) 7_665 7_665
Sb2 Sb5 Tb2 61.11(3) 1_565 7_665

loop_
_geom_bond_atom_site_label_1
_geom_bond_atom_site_label_2
_geom_bond_distance
_geom_bond_site_symmetry_2
Tb1 Sb2 3.1500(5) 3_556
Tb1 Sb2 3.1500(5) 1_554
Tb1 Sb4 3.1916(5) 5_665
Tb1 Sb4 3.1916(5) 5_655
Tb1 Sb3 3.2571(10) 7_654
Tb1 Sb3 3.2571(10) 5_666
Tb1 Sb3 3.2680(9) 1_554
Tb1 Sb3 3.2680(9) 3_556
Tb1 Sb1 3.3728(13) .
Tb1 Fe1 3.4384(18) 7_664
Tb1 Fe1 3.4384(18) 5_656
Tb2 Sb5 3.1342(13) 7_655
Tb2 Sb2 3.1356(13) 7_665
Tb2 Sb4 3.1682(5) 6_556
Tb2 Sb4 3.1682(5) 1_556
Tb2 Sb3 3.1999(10) 6_557
Tb2 Sb3 3.2000(10) .
Tb2 Fe1 3.2049(19) .
Tb2 Fe1 3.2049(19) 6_557
Tb2 Sb3 3.2320(10) 7_655
Tb2 Sb3 3.2320(10) 4_646
Tb2 Sb2 3.3188(13) 7_655
Fe1 Sb5 2.6008(19) 1_445
Fe1 Sb1 2.6059(19) 5_656
Fe1 Sb2 2.613(2) 7_655
Fe1 Sb4 2.6147(18) 1_556
Fe1 Sb5 2.617(2) 7_655
Fe1 Fe1 2.660(3) 6_557
Fe1 Sb1 2.6898(18) 1_456
Fe1 Tb1 3.4384(18) 5_656
Sb1 Fe1 2.6059(19) 7_664
Sb1 Fe1 2.6059(19) 5_656
Sb1 Fe1 2.6898(18) 3_656
Sb1 Fe1 2.6898(18) 1_654
Sb1 Sb1 3.1431(5) 5_765
Sb1 Sb1 3.1431(5) 5_755
Sb1 Sb4 3.1829(16) 1_655
Sb2 Fe1 2.613(2) 7_665
Sb2 Fe1 2.613(2) 4_656
Sb2 Sb5 3.0316(15) 1_545
Sb2 Tb2 3.1356(13) 7_655
Sb2 Tb1 3.1500(5) 6_556
Sb2 Tb1 3.1500(5) 1_556
Sb2 Tb2 3.3187(13) 7_665
Sb3 Sb3 2.9791(13) 5_667
Sb3 Sb3 3.0375(13) 6_557
Sb3 Sb3 3.0621(2) 7_665
Sb3 Sb3 3.0621(2) 7_655
Sb3 Tb2 3.2320(10) 7_665
Sb3 Tb1 3.2571(10) 5_666
Sb3 Tb1 3.2680(9) 1_556
Sb4 Fe1 2.6147(18) 3_556
Sb4 Fe1 2.6147(18) 1_554
Sb4 Tb2 3.1682(5) 3_556
Sb4 Tb2 3.1682(5) 1_554
Sb4 Sb1 3.1829(16) 1_455
Sb4 Tb1 3.1916(5) 5_665
Sb4 Tb1 3.1916(5) 5_655
Sb5 Fe1 2.6007(19) 1_665
Sb5 Fe1 2.6007(19) 6_667
Sb5 Fe1 2.617(2) 4_656
Sb5 Fe1 2.617(2) 7_665
Sb5 Sb2 3.0316(16) 1_565
Sb5 Tb2 3.1342(13) 7_665
